data_4066168
loop_
_publ_author_name
'Beaup\'erin, Matthieu'
'Job, Andre'
'Cattey, H\'el\`ene'
'Royer, Sylviane'
'Meunier, Philippe'
'Hierso, Jean-Cyrille'

_publ_section_title
;
 Copper(I) Iodide Polyphosphine Adducts at Low Loading for Sonogashira
 Alkynylation of Demanding Halide Substrates: Ligand Exchange Study
 between Copper and Palladium
;
_journal_issue 12
_journal_name_full Organometallics
_journal_page_first 2815
_journal_paper_doi 10.1021/om1003336
_journal_volume 29
_journal_year 2010
_chemical_formula_moiety 'C44 H49 Cu Fe I P3, 1.5 (C7 H8)'
_chemical_formula_sum 'C54.5 H61 Cu Fe I P3'
_chemical_formula_weight 1055.23
_chemical_name_systematic
;
 ?
;
_space_group_IT_number 2
_symmetry_cell_setting triclinic
_symmetry_space_group_name_Hall '-P 1'
_symmetry_space_group_name_H-M 'P -1'
_atom_sites_solution_hydrogens geom
_atom_sites_solution_primary direct
_atom_sites_solution_secondary difmap
_audit_creation_method SHELXL-97
_audit_update_record
;
2009-09-08 # Formatted by publCIF
;
_cell_angle_alpha 93.026(1)
_cell_angle_beta 91.082(1)
_cell_angle_gamma 112.970(1)
_cell_formula_units_Z 2
_cell_length_a 12.9274(3)
_cell_length_b 14.1887(3)
_cell_length_c 14.7538(3)
_cell_measurement_reflns_used 28981
_cell_measurement_temperature 115(2)
_cell_measurement_theta_max 27.485
_cell_measurement_theta_min 0.998
_cell_volume 2485.84(9)
_computing_cell_refinement 'DENZO-SMN (Otwinowski & Minor, 1997)'
_computing_data_collection 'KappaCCD Server Software (Nonius,1997)'
_computing_data_reduction 'DENZO-SMN (Otwinowski & Minor, 1997)'
_computing_molecular_graphics 'ORTEPIII (Burnett, 1996)'
_computing_publication_material 'SHELXL97 and WinGX (Farrugia, 1999)'
_computing_structure_refinement 'SHELXL-97 (Sheldrick, 1997)'
_computing_structure_solution 'SIR92 (Altomare, 1993)'
_diffrn_ambient_temperature 115(2)
_diffrn_measured_fraction_theta_full 0.991
_diffrn_measured_fraction_theta_max 0.991
_diffrn_measurement_device_type KappaCCD
_diffrn_measurement_method '\f scans (\k = 0) + additional \w scans'
_diffrn_radiation_monochromator graphite
_diffrn_radiation_source 'fine-focus sealed tube'
_diffrn_radiation_type MoK\a
_diffrn_radiation_wavelength 0.71073
_diffrn_reflns_av_R_equivalents 0.0137
_diffrn_reflns_av_sigmaI/netI 0.0227
_diffrn_reflns_limit_h_max 16
_diffrn_reflns_limit_h_min -16
_diffrn_reflns_limit_k_max 18
_diffrn_reflns_limit_k_min -18
_diffrn_reflns_limit_l_max 18
_diffrn_reflns_limit_l_min -19
_diffrn_reflns_number 21650
_diffrn_reflns_theta_full 27.52
_diffrn_reflns_theta_max 27.52
_diffrn_reflns_theta_min 1.56
_diffrn_standards_number 0
_exptl_absorpt_coefficient_mu 1.472
_exptl_absorpt_correction_type none
_exptl_crystal_colour orange
_exptl_crystal_density_diffrn 1.410
_exptl_crystal_density_method 'not measured'
_exptl_crystal_description prism
_exptl_crystal_F_000 1082
_exptl_crystal_size_max 0.3
_exptl_crystal_size_mid 0.2
_exptl_crystal_size_min 0.125
_refine_diff_density_max 0.718
_refine_diff_density_min -0.398
_refine_diff_density_rms 0.056
_refine_ls_extinction_method none
_refine_ls_goodness_of_fit_ref 1.078
_refine_ls_hydrogen_treatment noref
_refine_ls_matrix_type full
_refine_ls_number_parameters 569
_refine_ls_number_reflns 11348
_refine_ls_number_restraints 0
_refine_ls_restrained_S_all 1.078
_refine_ls_R_factor_all 0.0273
_refine_ls_R_factor_gt 0.0239
_refine_ls_shift/su_max 0.002
_refine_ls_shift/su_mean 0.000
_refine_ls_structure_factor_coef Fsqd
_refine_ls_weighting_details 'calc w=1/[\s^2^(Fo^2^)+(0.0138P)^2^+2.1392P] where P=(Fo^2^+2Fc^2^)/3'
_refine_ls_weighting_scheme calc
_refine_ls_wR_factor_gt 0.0537
_refine_ls_wR_factor_ref 0.0559
_reflns_number_gt 10474
_reflns_number_total 11348
_reflns_threshold_expression >2sigma(I)
_cod_data_source_file om1003336_si_002.cif
_cod_data_source_block adduct6
_cod_original_formula_sum 'C54.50 H61 Cu Fe I P3'
_cod_database_code 4066168

loop_
_symmetry_equiv_pos_as_xyz
'x, y, z'
'-x, -y, -z'

loop_
_atom_site_label
_atom_site_type_symbol
_atom_site_fract_x
_atom_site_fract_y
_atom_site_fract_z
_atom_site_U_iso_or_equiv
_atom_site_adp_type
_atom_site_occupancy
_atom_site_symmetry_multiplicity
_atom_site_calc_flag
_atom_site_refinement_flags
_atom_site_disorder_assembly
_atom_site_disorder_group
C106 C 0.5085(6) 0.4077(6) -0.1223(6) 0.054(4) Uani 0.50 1 d P A -1
H10A H 0.4431 0.3446 -0.1274 0.081 Uiso 0.50 1 calc PR A -1
H10B H 0.5747 0.3930 -0.1169 0.081 Uiso 0.50 1 calc PR A -1
H10C H 0.5117 0.4447 -0.1756 0.081 Uiso 0.50 1 calc PR A -1
C100 C 0.4911(4) 0.5895(3) 0.1114(3) 0.079(6) Uani 0.50 1 d PG A -1
H100 H 0.4874 0.6293 0.1624 0.095 Uiso 0.50 1 calc PR A -1
C105 C 0.4043(3) 0.4967(3) 0.0889(3) 0.0471(12) Uani 0.50 1 d PG A -1
H105 H 0.3419 0.4738 0.1247 0.057 Uiso 0.50 1 calc PR A -1
C104 C 0.4098(3) 0.4379(3) 0.0135(3) 0.044(5) Uani 0.50 1 d PG A -1
H104 H 0.3510 0.3751 -0.0017 0.053 Uiso 0.50 1 calc PR A -1
C103 C 0.5020(3) 0.4718(3) -0.0393(3) 0.0473(13) Uani 0.50 1 d PG A -1
C102 C 0.5888(3) 0.5646(4) -0.0168(3) 0.055(6) Uani 0.50 1 d PG A -1
H102 H 0.6512 0.5876 -0.0526 0.066 Uiso 0.50 1 calc PR A -1
C101 C 0.5833(4) 0.6234(3) 0.0585(3) 0.0672(19) Uani 0.50 1 d PG A -1
H101 H 0.6421 0.6862 0.0738 0.081 Uiso 0.50 1 calc PR A -1
P1 P 0.76854(4) 0.34486(3) 0.18813(3) 0.01971(9) Uani 1 1 d . . .
P2 P 0.78428(3) 0.10335(3) 0.21005(3) 0.01706(8) Uani 1 1 d . . .
P3 P 1.02306(3) 0.28798(3) 0.21869(3) 0.01777(8) Uani 1 1 d . . .
Fe Fe 0.84834(2) 0.278995(18) 0.392666(16) 0.01830(5) Uani 1 1 d . . .
Cu Cu 0.860966(17) 0.248331(15) 0.131177(14) 0.01782(5) Uani 1 1 d . . .
I I 0.865928(10) 0.218915(9) -0.042079(7) 0.02385(4) Uani 1 1 d . . .
C1 C 0.78026(15) 0.35768(13) 0.31202(12) 0.0213(3) Uani 1 1 d . . .
C2 C 0.69955(15) 0.29883(14) 0.37386(12) 0.0247(4) Uani 1 1 d . . .
H2 H 0.6298 0.2473 0.3576 0.030 Uiso 1 1 calc R . .
C3 C 0.74369(16) 0.33218(15) 0.46411(13) 0.0285(4) Uani 1 1 d . . .
H3 H 0.7079 0.3064 0.5169 0.034 Uiso 1 1 calc R . .
C4 C 0.85189(17) 0.41168(15) 0.45980(13) 0.0295(4) Uani 1 1 d . . .
H4 H 0.8992 0.4475 0.5092 0.035 Uiso 1 1 calc R . .
C5 C 0.87547(16) 0.42704(13) 0.36630(13) 0.0245(4) Uani 1 1 d . . .
H5 H 0.9414 0.4740 0.3443 0.029 Uiso 1 1 calc R . .
C6 C 0.85158(14) 0.15358(12) 0.32072(11) 0.0187(3) Uani 1 1 d . . .
C7 C 0.96118(13) 0.23869(12) 0.32418(11) 0.0186(3) Uani 1 1 d . . .
C8 C 0.99742(14) 0.26350(13) 0.41778(12) 0.0212(3) Uani 1 1 d . . .
H8 H 1.0645 0.3156 0.4396 0.025 Uiso 1 1 calc R . .
C9 C 0.91440(15) 0.19568(13) 0.47243(12) 0.0215(3) Uani 1 1 d . . .
C10 C 0.82553(15) 0.12819(13) 0.41235(12) 0.0216(3) Uani 1 1 d . . .
H10 H 0.7607 0.0758 0.4300 0.026 Uiso 1 1 calc R . .
C11 C 0.61392(15) 0.28376(15) 0.16710(13) 0.0258(4) Uani 1 1 d . . .
H11 H 0.5901 0.2177 0.1948 0.031 Uiso 1 1 calc R . .
C12 C 0.58538(19) 0.2573(2) 0.06556(15) 0.0438(6) Uani 1 1 d . . .
H12A H 0.6313 0.2236 0.0411 0.066 Uiso 1 1 calc R . .
H12B H 0.5994 0.3190 0.0353 0.066 Uiso 1 1 calc R . .
H12C H 0.5075 0.2124 0.0565 0.066 Uiso 1 1 calc R . .
C13 C 0.54145(17) 0.33727(17) 0.20855(15) 0.0348(4) Uani 1 1 d . . .
H13A H 0.5603 0.3528 0.2724 0.052 Uiso 1 1 calc R . .
H13B H 0.4634 0.2928 0.1999 0.052 Uiso 1 1 calc R . .
H13C H 0.5553 0.3997 0.1793 0.052 Uiso 1 1 calc R . .
C14 C 0.82771(17) 0.48170(14) 0.16074(14) 0.0290(4) Uani 1 1 d . . .
H14 H 0.9048 0.5097 0.1868 0.035 Uiso 1 1 calc R . .
C15 C 0.8397(2) 0.49240(16) 0.05904(15) 0.0383(5) Uani 1 1 d . . .
H15A H 0.8754 0.4491 0.0351 0.057 Uiso 1 1 calc R . .
H15B H 0.8845 0.5625 0.0480 0.057 Uiso 1 1 calc R . .
H15C H 0.7666 0.4724 0.0298 0.057 Uiso 1 1 calc R . .
C16 C 0.7722(2) 0.54943(15) 0.20364(16) 0.0375(5) Uani 1 1 d . . .
H16A H 0.7669 0.5407 0.2677 0.056 Uiso 1 1 calc R . .
H16B H 0.6982 0.5303 0.1764 0.056 Uiso 1 1 calc R . .
H16C H 0.8166 0.6199 0.1938 0.056 Uiso 1 1 calc R . .
C17 C 0.63305(14) 0.03828(13) 0.22039(12) 0.0205(3) Uani 1 1 d . . .
C18 C 0.57431(17) -0.01027(18) 0.13952(15) 0.0380(5) Uani 1 1 d . . .
H18 H 0.6136 -0.0087 0.0871 0.046 Uiso 1 1 calc R . .
C19 C 0.45854(18) -0.0606(2) 0.13620(16) 0.0463(6) Uani 1 1 d . . .
H19 H 0.4206 -0.0926 0.0817 0.056 Uiso 1 1 calc R . .
C20 C 0.39893(16) -0.06361(17) 0.21368(15) 0.0364(5) Uani 1 1 d . . .
H20 H 0.3212 -0.0986 0.2118 0.044 Uiso 1 1 calc R . .
C21 C 0.45575(16) -0.01429(15) 0.29352(14) 0.0311(4) Uani 1 1 d . . .
H21 H 0.4159 -0.0150 0.3455 0.037 Uiso 1 1 calc R . .
C22 C 0.57252(15) 0.03677(14) 0.29715(13) 0.0252(4) Uani 1 1 d . . .
H22 H 0.6099 0.0700 0.3514 0.030 Uiso 1 1 calc R . .
C23 C 0.82354(14) -0.00573(12) 0.18730(11) 0.0186(3) Uani 1 1 d . . .
C24 C 0.78099(16) -0.09275(14) 0.23678(14) 0.0284(4) Uani 1 1 d . . .
H24 H 0.7290 -0.0974 0.2808 0.034 Uiso 1 1 calc R . .
C25 C 0.81624(18) -0.17229(15) 0.22032(15) 0.0337(4) Uani 1 1 d . . .
H25 H 0.7863 -0.2312 0.2522 0.040 Uiso 1 1 calc R . .
C26 C 0.89610(16) -0.16433(14) 0.15634(14) 0.0280(4) Uani 1 1 d . . .
H26 H 0.9207 -0.2173 0.1462 0.034 Uiso 1 1 calc R . .
C27 C 0.93898(15) -0.07796(14) 0.10794(13) 0.0256(4) Uani 1 1 d . . .
H27 H 0.9932 -0.0723 0.0657 0.031 Uiso 1 1 calc R . .
C28 C 0.90144(15) 0.00074(13) 0.12207(12) 0.0224(3) Uani 1 1 d . . .
H28 H 0.9286 0.0579 0.0877 0.027 Uiso 1 1 calc R . .
C29 C 1.11371(14) 0.21805(13) 0.19671(12) 0.0206(3) Uani 1 1 d . . .
C30 C 1.15851(15) 0.22312(14) 0.11091(13) 0.0264(4) Uani 1 1 d . . .
H30 H 1.1446 0.2636 0.0687 0.032 Uiso 1 1 calc R . .
C31 C 1.22372(17) 0.16820(16) 0.08817(14) 0.0327(4) Uani 1 1 d . . .
H31 H 1.2540 0.1726 0.0311 0.039 Uiso 1 1 calc R . .
C32 C 1.24384(17) 0.10691(16) 0.15033(15) 0.0352(5) Uani 1 1 d . . .
H32 H 1.2871 0.0697 0.1349 0.042 Uiso 1 1 calc R . .
C33 C 1.19959(18) 0.10108(16) 0.23537(15) 0.0357(5) Uani 1 1 d . . .
H33 H 1.2130 0.0597 0.2770 0.043 Uiso 1 1 calc R . .
C34 C 1.13513(16) 0.15676(15) 0.25912(13) 0.0283(4) Uani 1 1 d . . .
H34 H 1.1063 0.1531 0.3167 0.034 Uiso 1 1 calc R . .
C35 C 1.12599(14) 0.41861(13) 0.24583(11) 0.0193(3) Uani 1 1 d . . .
C36 C 1.11995(15) 0.49609(14) 0.19483(13) 0.0264(4) Uani 1 1 d . . .
H36 H 1.0638 0.4806 0.1495 0.032 Uiso 1 1 calc R . .
C37 C 1.19731(17) 0.59662(15) 0.21118(15) 0.0325(4) Uani 1 1 d . . .
H37 H 1.1924 0.6482 0.1772 0.039 Uiso 1 1 calc R . .
C38 C 1.28132(17) 0.61978(15) 0.27796(14) 0.0324(4) Uani 1 1 d . . .
H38 H 1.3324 0.6872 0.2895 0.039 Uiso 1 1 calc R . .
C39 C 1.28978(16) 0.54274(14) 0.32797(13) 0.0275(4) Uani 1 1 d . . .
H39 H 1.3469 0.5584 0.3725 0.033 Uiso 1 1 calc R . .
C40 C 1.21319(14) 0.44268(14) 0.31153(12) 0.0228(3) Uani 1 1 d . . .
H40 H 1.2198 0.3910 0.3445 0.027 Uiso 1 1 calc R . .
C41 C 0.92593(16) 0.18660(15) 0.57384(12) 0.0273(4) Uani 1 1 d . . .
C42 C 0.9876(2) 0.1150(2) 0.58595(16) 0.0493(6) Uani 1 1 d . . .
H42A H 0.9965 0.1071 0.6495 0.074 Uiso 1 1 calc R . .
H42B H 1.0602 0.1437 0.5603 0.074 Uiso 1 1 calc R . .
H42C H 0.9447 0.0492 0.5556 0.074 Uiso 1 1 calc R . .
C43 C 0.9904(2) 0.29098(18) 0.62358(15) 0.0498(7) Uani 1 1 d . . .
H43A H 0.9959 0.2827 0.6874 0.075 Uiso 1 1 calc R . .
H43B H 0.9514 0.3352 0.6139 0.075 Uiso 1 1 calc R . .
H43C H 1.0645 0.3208 0.6007 0.075 Uiso 1 1 calc R . .
C44 C 0.81076(19) 0.13903(18) 0.61485(14) 0.0393(5) Uani 1 1 d . . .
H44A H 0.8203 0.1344 0.6789 0.059 Uiso 1 1 calc R . .
H44B H 0.7703 0.0716 0.5866 0.059 Uiso 1 1 calc R . .
H44C H 0.7693 0.1811 0.6048 0.059 Uiso 1 1 calc R . .
C45 C 0.6156(2) 0.6700(2) 0.46195(17) 0.0469(6) Uani 1 1 d . . .
C46 C 0.58184(19) 0.7112(2) 0.38899(16) 0.0481(6) Uani 1 1 d . . .
H46 H 0.5772 0.6809 0.3308 0.058 Uiso 1 1 calc R . .
C47 C 0.5551(2) 0.7961(2) 0.40140(19) 0.0531(7) Uani 1 1 d . . .
H47 H 0.5324 0.8219 0.3516 0.064 Uiso 1 1 calc R . .
C48 C 0.5617(2) 0.8429(2) 0.4865(2) 0.0528(6) Uani 1 1 d . . .
H48 H 0.5439 0.9002 0.4948 0.063 Uiso 1 1 calc R . .
C49 C 0.5952(2) 0.8029(2) 0.55961(19) 0.0545(7) Uani 1 1 d . . .
H49 H 0.6004 0.8338 0.6176 0.065 Uiso 1 1 calc R . .
C50 C 0.6212(2) 0.7176(2) 0.54764(17) 0.0532(7) Uani 1 1 d . . .
H50 H 0.6428 0.6915 0.5978 0.064 Uiso 1 1 calc R . .
C51 C 0.6439(3) 0.5767(3) 0.4490(2) 0.0686(8) Uani 1 1 d . . .
H51A H 0.6134 0.5320 0.4969 0.103 Uiso 1 1 calc R . .
H51B H 0.7241 0.5977 0.4501 0.103 Uiso 1 1 calc R . .
H51C H 0.6122 0.5411 0.3915 0.103 Uiso 1 1 calc R . .

loop_
_atom_site_aniso_label
_atom_site_aniso_U_11
_atom_site_aniso_U_22
_atom_site_aniso_U_33
_atom_site_aniso_U_23
_atom_site_aniso_U_13
_atom_site_aniso_U_12
C106 0.063(7) 0.089(10) 0.036(4) 0.012(4) 0.015(4) 0.056(7)
C100 0.103(12) 0.108(14) 0.047(7) 0.009(7) -0.019(6) 0.065(11)
C105 0.046(3) 0.074(4) 0.038(3) 0.018(2) 0.007(2) 0.040(3)
C104 0.033(10) 0.056(9) 0.053(10) 0.024(8) 0.013(7) 0.026(8)
C103 0.047(3) 0.085(4) 0.032(2) 0.028(3) 0.011(2) 0.046(3)
C102 0.037(11) 0.088(13) 0.039(9) 0.028(9) 0.000(7) 0.021(10)
C101 0.051(3) 0.068(4) 0.068(4) 0.025(3) -0.027(3) 0.006(3)
P1 0.0244(2) 0.01636(19) 0.0200(2) -0.00039(16) 0.00022(17) 0.01004(17)
P2 0.01815(19) 0.01418(18) 0.0181(2) -0.00112(15) 0.00029(15) 0.00581(15)
P3 0.01676(19) 0.0186(2) 0.0167(2) 0.00077(15) -0.00005(15) 0.00571(16)
Fe 0.01875(11) 0.01659(11) 0.01694(11) -0.00175(9) 0.00090(9) 0.00444(9)
Cu 0.01923(10) 0.01653(10) 0.01770(10) -0.00053(7) -0.00053(8) 0.00729(8)
I 0.02674(6) 0.03026(6) 0.01813(6) -0.00107(4) -0.00033(4) 0.01544(5)
C1 0.0239(8) 0.0177(8) 0.0235(9) -0.0029(6) 0.0007(7) 0.0098(7)
C2 0.0217(8) 0.0273(9) 0.0254(9) -0.0006(7) 0.0026(7) 0.0101(7)
C3 0.0325(10) 0.0345(10) 0.0223(9) -0.0020(8) 0.0052(7) 0.0175(8)
C4 0.0372(10) 0.0273(9) 0.0248(9) -0.0115(7) -0.0045(8) 0.0154(8)
C5 0.0278(9) 0.0155(8) 0.0271(9) -0.0038(7) -0.0006(7) 0.0060(7)
C6 0.0200(8) 0.0149(7) 0.0205(8) -0.0001(6) 0.0009(6) 0.0064(6)
C7 0.0178(7) 0.0177(8) 0.0186(8) 0.0014(6) 0.0001(6) 0.0053(6)
C8 0.0198(8) 0.0218(8) 0.0198(8) 0.0013(6) -0.0006(6) 0.0060(7)
C9 0.0243(8) 0.0200(8) 0.0179(8) 0.0025(6) 0.0006(6) 0.0061(7)
C10 0.0227(8) 0.0182(8) 0.0213(8) 0.0018(6) 0.0026(7) 0.0051(7)
C11 0.0245(9) 0.0289(9) 0.0260(9) -0.0040(7) -0.0042(7) 0.0137(7)
C12 0.0319(11) 0.0682(16) 0.0329(11) -0.0132(11) -0.0094(9) 0.0238(11)
C13 0.0304(10) 0.0404(11) 0.0401(12) -0.0025(9) -0.0007(9) 0.0217(9)
C14 0.0343(10) 0.0209(9) 0.0326(10) 0.0024(7) 0.0012(8) 0.0116(8)
C15 0.0545(13) 0.0287(10) 0.0361(11) 0.0116(9) 0.0094(10) 0.0194(10)
C16 0.0533(13) 0.0217(9) 0.0429(12) 0.0018(8) 0.0064(10) 0.0205(9)
C17 0.0185(8) 0.0178(8) 0.0250(9) -0.0016(6) -0.0014(6) 0.0071(6)
C18 0.0250(10) 0.0572(14) 0.0285(10) -0.0139(9) -0.0018(8) 0.0149(9)
C19 0.0242(10) 0.0660(16) 0.0399(13) -0.0254(11) -0.0086(9) 0.0121(10)
C20 0.0186(9) 0.0404(11) 0.0439(12) -0.0091(9) -0.0025(8) 0.0065(8)
C21 0.0230(9) 0.0341(10) 0.0318(10) -0.0019(8) 0.0047(8) 0.0068(8)
C22 0.0210(8) 0.0235(9) 0.0258(9) -0.0038(7) -0.0010(7) 0.0038(7)
C23 0.0189(8) 0.0158(7) 0.0200(8) -0.0018(6) -0.0012(6) 0.0060(6)
C24 0.0330(10) 0.0223(9) 0.0337(10) 0.0083(8) 0.0146(8) 0.0137(8)
C25 0.0428(11) 0.0231(9) 0.0402(11) 0.0118(8) 0.0151(9) 0.0166(9)
C26 0.0329(10) 0.0232(9) 0.0340(10) 0.0010(8) 0.0058(8) 0.0175(8)
C27 0.0263(9) 0.0249(9) 0.0262(9) -0.0015(7) 0.0066(7) 0.0109(7)
C28 0.0263(8) 0.0181(8) 0.0220(8) 0.0013(6) 0.0045(7) 0.0075(7)
C29 0.0175(8) 0.0203(8) 0.0229(8) -0.0005(6) -0.0013(6) 0.0064(6)
C30 0.0241(9) 0.0298(9) 0.0253(9) 0.0013(7) 0.0023(7) 0.0105(7)
C31 0.0288(10) 0.0382(11) 0.0333(11) -0.0013(9) 0.0065(8) 0.0157(9)
C32 0.0304(10) 0.0354(11) 0.0453(12) -0.0048(9) 0.0007(9) 0.0199(9)
C33 0.0372(11) 0.0346(11) 0.0425(12) 0.0059(9) -0.0022(9) 0.0216(9)
C34 0.0299(9) 0.0310(10) 0.0264(9) 0.0027(8) 0.0003(7) 0.0146(8)
C35 0.0178(7) 0.0188(8) 0.0195(8) 0.0016(6) 0.0032(6) 0.0051(6)
C36 0.0235(9) 0.0288(9) 0.0279(9) 0.0081(7) 0.0023(7) 0.0106(7)
C37 0.0337(10) 0.0233(9) 0.0409(11) 0.0109(8) 0.0058(9) 0.0103(8)
C38 0.0324(10) 0.0209(9) 0.0379(11) -0.0005(8) 0.0071(8) 0.0042(8)
C39 0.0245(9) 0.0278(9) 0.0241(9) -0.0020(7) -0.0009(7) 0.0041(7)
C40 0.0222(8) 0.0239(8) 0.0203(8) 0.0040(7) 0.0003(7) 0.0065(7)
C41 0.0311(9) 0.0279(9) 0.0176(8) 0.0033(7) -0.0004(7) 0.0057(8)
C42 0.0598(15) 0.0746(18) 0.0293(11) 0.0146(11) 0.0016(11) 0.0420(14)
C43 0.0622(16) 0.0407(13) 0.0211(10) 0.0006(9) -0.0065(10) -0.0069(11)
C44 0.0415(12) 0.0465(13) 0.0252(10) 0.0096(9) 0.0088(9) 0.0110(10)
C45 0.0345(12) 0.0661(16) 0.0365(12) 0.0043(11) 0.0049(10) 0.0155(11)
C46 0.0334(11) 0.0629(16) 0.0298(11) 0.0056(11) 0.0028(9) -0.0012(11)
C47 0.0351(12) 0.0562(16) 0.0508(15) 0.0222(13) -0.0020(11) -0.0029(11)
C48 0.0358(12) 0.0496(15) 0.0622(17) 0.0063(13) -0.0007(12) 0.0048(11)
C49 0.0434(14) 0.0733(19) 0.0446(14) -0.0034(13) -0.0012(11) 0.0215(13)
C50 0.0488(14) 0.086(2) 0.0326(12) 0.0044(12) 0.0001(11) 0.0345(14)
C51 0.071(2) 0.095(2) 0.0521(17) 0.0022(16) 0.0115(15) 0.0456(19)

loop_
_atom_type_symbol
_atom_type_description
_atom_type_scat_dispersion_real
_atom_type_scat_dispersion_imag
_atom_type_scat_source
C C 0.0033 0.0016 'International Tables Vol C Tables 4.2.6.8 and 6.1.1.4'
H H 0.0000 0.0000 'International Tables Vol C Tables 4.2.6.8 and 6.1.1.4'
P P 0.1023 0.0942 'International Tables Vol C Tables 4.2.6.8 and 6.1.1.4'
Fe Fe 0.3463 0.8444 'International Tables Vol C Tables 4.2.6.8 and 6.1.1.4'
Cu Cu 0.3201 1.2651 'International Tables Vol C Tables 4.2.6.8 and 6.1.1.4'
I I -0.4742 1.8119 'International Tables Vol C Tables 4.2.6.8 and 6.1.1.4'

loop_
_geom_angle_atom_site_label_1
_geom_angle_atom_site_label_2
_geom_angle_atom_site_label_3
_geom_angle
C105 C100 C101 120.0
C105 C100 H100 120.0
C101 C100 H100 120.0
C100 C105 C104 120.0
C100 C105 H105 120.0
C104 C105 H105 120.0
C105 C104 C103 120.0
C105 C104 H104 120.0
C103 C104 H104 120.0
C102 C103 C104 120.0
C102 C103 C106 119.7(4)
C104 C103 C106 120.3(4)
C101 C102 C103 120.0
C101 C102 H102 120.0
C103 C102 H102 120.0
C102 C101 C100 120.0
C102 C101 H101 120.0
C100 C101 H101 120.0
C1 P1 C11 101.55(8)
C1 P1 C14 101.00(8)
C11 P1 C14 112.36(9)
C1 P1 Cu 111.22(6)
C11 P1 Cu 113.55(6)
C14 P1 Cu 115.49(6)
C6 P2 C17 109.91(8)
C6 P2 C23 102.06(8)
C17 P2 C23 100.93(7)
C6 P2 Cu 99.57(5)
C17 P2 Cu 121.86(6)
C23 P2 Cu 120.71(6)
C7 P3 C35 106.97(8)
C7 P3 C29 102.33(8)
C35 P3 C29 101.89(8)
C7 P3 Cu 98.95(5)
C35 P3 Cu 124.09(6)
C29 P3 Cu 119.88(6)
C7 Fe C6 41.97(6)
C7 Fe C5 108.14(7)
C6 Fe C5 136.12(7)
C7 Fe C8 41.01(6)
C6 Fe C8 69.26(7)
C5 Fe C8 111.08(7)
C7 Fe C4 135.09(7)
C6 Fe C4 176.39(8)
C5 Fe C4 40.61(7)
C8 Fe C4 109.76(7)
C7 Fe C2 141.86(7)
C6 Fe C2 113.45(7)
C5 Fe C2 67.99(7)
C8 Fe C2 177.02(7)
C4 Fe C2 67.61(8)
C7 Fe C3 175.24(7)
C6 Fe C3 142.77(7)
C5 Fe C3 68.01(8)
C8 Fe C3 136.87(7)
C4 Fe C3 40.15(8)
C2 Fe C3 40.19(7)
C7 Fe C1 111.04(7)
C6 Fe C1 110.14(7)
C5 Fe C1 40.71(7)
C8 Fe C1 140.46(7)
C4 Fe C1 68.25(7)
C2 Fe C1 40.51(7)
C3 Fe C1 68.11(7)
C7 Fe C10 68.71(7)
C6 Fe C10 40.62(6)
C5 Fe C10 176.60(7)
C8 Fe C10 67.54(7)
C4 Fe C10 142.60(7)
C2 Fe C10 113.54(7)
C3 Fe C10 115.20(7)
C1 Fe C10 138.56(7)
C7 Fe C9 68.64(7)
C6 Fe C9 68.58(7)
C5 Fe C9 140.80(7)
C8 Fe C9 40.18(6)
C4 Fe C9 113.08(7)
C2 Fe C9 138.95(7)
C3 Fe C9 112.34(7)
C1 Fe C9 178.47(7)
C10 Fe C9 39.92(7)
P1 Cu P2 101.401(17)
P1 Cu P3 108.109(17)
P2 Cu P3 87.265(16)
P1 Cu I 119.375(14)
P2 Cu I 115.995(13)
P3 Cu I 119.034(13)
C2 C1 C5 106.70(16)
C2 C1 P1 127.33(13)
C5 C1 P1 125.92(13)
C2 C1 Fe 69.40(10)
C5 C1 Fe 68.73(10)
P1 C1 Fe 124.99(9)
C3 C2 C1 108.78(16)
C3 C2 Fe 70.01(10)
C1 C2 Fe 70.09(10)
C3 C2 H2 125.6
C1 C2 H2 125.6
Fe C2 H2 125.9
C4 C3 C2 108.09(17)
C4 C3 Fe 69.78(10)
C2 C3 Fe 69.80(10)
C4 C3 H3 126.0
C2 C3 H3 126.0
Fe C3 H3 126.0
C3 C4 C5 108.02(16)
C3 C4 Fe 70.07(10)
C5 C4 Fe 69.16(10)
C3 C4 H4 126.0
C5 C4 H4 126.0
Fe C4 H4 126.4
C4 C5 C1 108.40(16)
C4 C5 Fe 70.23(10)
C1 C5 Fe 70.57(10)
C4 C5 H5 125.8
C1 C5 H5 125.8
Fe C5 H5 125.0
C10 C6 C7 106.91(14)
C10 C6 P2 135.42(13)
C7 C6 P2 117.63(12)
C10 C6 Fe 71.25(10)
C7 C6 Fe 68.71(9)
P2 C6 Fe 125.93(9)
C8 C7 C6 107.24(14)
C8 C7 P3 133.90(13)
C6 C7 P3 118.85(12)
C8 C7 Fe 70.33(10)
C6 C7 Fe 69.31(9)
P3 C7 Fe 126.16(9)
C9 C8 C7 109.20(15)
C9 C8 Fe 71.69(10)
C7 C8 Fe 68.66(9)
C9 C8 H8 125.4
C7 C8 H8 125.4
Fe C8 H8 125.8
C10 C9 C8 107.21(15)
C10 C9 C41 125.95(15)
C8 C9 C41 126.28(16)
C10 C9 Fe 69.30(10)
C8 C9 Fe 68.13(10)
C41 C9 Fe 134.30(13)
C9 C10 C6 109.43(15)
C9 C10 Fe 70.78(10)
C6 C10 Fe 68.13(9)
C9 C10 H10 125.3
C6 C10 H10 125.3
Fe C10 H10 127.4
C12 C11 C13 110.85(16)
C12 C11 P1 110.16(14)
C13 C11 P1 118.50(14)
C12 C11 H11 105.4
C13 C11 H11 105.4
P1 C11 H11 105.4
C11 C12 H12A 109.5
C11 C12 H12B 109.5
H12A C12 H12B 109.5
C11 C12 H12C 109.5
H12A C12 H12C 109.5
H12B C12 H12C 109.5
C11 C13 H13A 109.5
C11 C13 H13B 109.5
H13A C13 H13B 109.5
C11 C13 H13C 109.5
H13A C13 H13C 109.5
H13B C13 H13C 109.5
C15 C14 C16 112.30(17)
C15 C14 P1 111.52(14)
C16 C14 P1 116.36(14)
C15 C14 H14 105.2
C16 C14 H14 105.2
P1 C14 H14 105.2
C14 C15 H15A 109.5
C14 C15 H15B 109.5
H15A C15 H15B 109.5
C14 C15 H15C 109.5
H15A C15 H15C 109.5
H15B C15 H15C 109.5
C14 C16 H16A 109.5
C14 C16 H16B 109.5
H16A C16 H16B 109.5
C14 C16 H16C 109.5
H16A C16 H16C 109.5
H16B C16 H16C 109.5
C22 C17 C18 118.46(16)
C22 C17 P2 127.16(13)
C18 C17 P2 114.30(14)
C19 C18 C17 120.95(19)
C19 C18 H18 119.5
C17 C18 H18 119.5
C18 C19 C20 120.2(2)
C18 C19 H19 119.9
C20 C19 H19 119.9
C21 C20 C19 119.38(18)
C21 C20 H20 120.3
C19 C20 H20 120.3
C20 C21 C22 120.60(18)
C20 C21 H21 119.7
C22 C21 H21 119.7
C17 C22 C21 120.38(17)
C17 C22 H22 119.8
C21 C22 H22 119.8
C28 C23 C24 119.63(16)
C28 C23 P2 118.85(13)
C24 C23 P2 121.45(13)
C25 C24 C23 119.91(17)
C25 C24 H24 120.0
C23 C24 H24 120.0
C24 C25 C26 120.14(17)
C24 C25 H25 119.9
C26 C25 H25 119.9
C27 C26 C25 120.00(17)
C27 C26 H26 120.0
C25 C26 H26 120.0
C26 C27 C28 120.17(16)
C26 C27 H27 119.9
C28 C27 H27 119.9
C23 C28 C27 120.10(16)
C23 C28 H28 120.0
C27 C28 H28 120.0
C34 C29 C30 119.02(17)
C34 C29 P3 123.50(14)
C30 C29 P3 117.39(13)
C31 C30 C29 120.47(18)
C31 C30 H30 119.8
C29 C30 H30 119.8
C32 C31 C30 120.11(19)
C32 C31 H31 119.9
C30 C31 H31 119.9
C33 C32 C31 119.89(18)
C33 C32 H32 120.1
C31 C32 H32 120.1
C32 C33 C34 120.40(19)
C32 C33 H33 119.8
C34 C33 H33 119.8
C33 C34 C29 120.10(18)
C33 C34 H34 119.9
C29 C34 H34 119.9
C36 C35 C40 118.97(16)
C36 C35 P3 117.86(13)
C40 C35 P3 123.08(13)
C35 C36 C37 120.46(18)
C35 C36 H36 119.8
C37 C36 H36 119.8
C38 C37 C36 119.94(18)
C38 C37 H37 120.0
C36 C37 H37 120.0
C37 C38 C39 120.16(18)
C37 C38 H38 119.9
C39 C38 H38 119.9
C40 C39 C38 119.96(18)
C40 C39 H39 120.0
C38 C39 H39 120.0
C39 C40 C35 120.47(17)
C39 C40 H40 119.8
C35 C40 H40 119.8
C9 C41 C43 111.53(16)
C9 C41 C44 111.05(16)
C43 C41 C44 108.19(18)
C9 C41 C42 106.86(16)
C43 C41 C42 110.8(2)
C44 C41 C42 108.41(18)
C41 C42 H42A 109.5
C41 C42 H42B 109.5
H42A C42 H42B 109.5
C41 C42 H42C 109.5
H42A C42 H42C 109.5
H42B C42 H42C 109.5
C41 C43 H43A 109.5
C41 C43 H43B 109.5
H43A C43 H43B 109.5
C41 C43 H43C 109.5
H43A C43 H43C 109.5
H43B C43 H43C 109.5
C41 C44 H44A 109.5
C41 C44 H44B 109.5
H44A C44 H44B 109.5
C41 C44 H44C 109.5
H44A C44 H44C 109.5
H44B C44 H44C 109.5
C50 C45 C46 117.3(3)
C50 C45 C51 121.1(2)
C46 C45 C51 121.5(2)
C47 C46 C45 121.3(2)
C47 C46 H46 119.3
C45 C46 H46 119.3
C48 C47 C46 120.8(3)
C48 C47 H47 119.6
C46 C47 H47 119.6
C47 C48 C49 118.6(3)
C47 C48 H48 120.7
C49 C48 H48 120.7
C50 C49 C48 120.9(3)
C50 C49 H49 119.6
C48 C49 H49 119.6
C49 C50 C45 121.1(3)
C49 C50 H50 119.4
C45 C50 H50 119.4
C45 C51 H51A 109.5
C45 C51 H51B 109.5
H51A C51 H51B 109.5
C45 C51 H51C 109.5
H51A C51 H51C 109.5
H51B C51 H51C 109.5

loop_
_geom_bond_atom_site_label_1
_geom_bond_atom_site_label_2
_geom_bond_distance
C106 C103 1.511(9)
C106 H10A 0.9600
C106 H10B 0.9600
C106 H10C 0.9600
C100 C105 1.374(2)
C100 C101 1.374(2)
C100 H100 0.9300
C105 C104 1.374(2)
C105 H105 0.9300
C104 C103 1.374(2)
C104 H104 0.9300
C103 C102 1.374(2)
C102 C101 1.374(2)
C102 H102 0.9300
C101 H101 0.9300
P1 C1 1.8249(18)
P1 C11 1.8545(19)
P1 C14 1.8583(19)
P1 Cu 2.2810(5)
P2 C6 1.8084(17)
P2 C17 1.8208(17)
P2 C23 1.8249(17)
P2 Cu 2.2964(5)
P3 C7 1.8102(17)
P3 C35 1.8283(17)
P3 C29 1.8306(17)
P3 Cu 2.2968(5)
Fe C7 2.0303(17)
Fe C6 2.0385(16)
Fe C5 2.0501(17)
Fe C8 2.0524(17)
Fe C4 2.0643(18)
Fe C2 2.0654(18)
Fe C3 2.0681(18)
Fe C1 2.0747(18)
Fe C10 2.0799(17)
Fe C9 2.0996(17)
Cu I 2.5743(2)
C1 C2 1.433(2)
C1 C5 1.435(2)
C2 C3 1.420(3)
C2 H2 0.9300
C3 C4 1.419(3)
C3 H3 0.9300
C4 C5 1.428(3)
C4 H4 0.9300
C5 H5 0.9300
C6 C10 1.430(2)
C6 C7 1.457(2)
C7 C8 1.430(2)
C8 C9 1.427(2)
C8 H8 0.9300
C9 C10 1.427(2)
C9 C41 1.518(2)
C10 H10 0.9300
C11 C12 1.527(3)
C11 C13 1.535(3)
C11 H11 0.9800
C12 H12A 0.9600
C12 H12B 0.9600
C12 H12C 0.9600
C13 H13A 0.9600
C13 H13B 0.9600
C13 H13C 0.9600
C14 C15 1.521(3)
C14 C16 1.526(3)
C14 H14 0.9800
C15 H15A 0.9600
C15 H15B 0.9600
C15 H15C 0.9600
C16 H16A 0.9600
C16 H16B 0.9600
C16 H16C 0.9600
C17 C22 1.385(2)
C17 C18 1.395(3)
C18 C19 1.383(3)
C18 H18 0.9300
C19 C20 1.384(3)
C19 H19 0.9300
C20 C21 1.377(3)
C20 H20 0.9300
C21 C22 1.395(2)
C21 H21 0.9300
C22 H22 0.9300
C23 C28 1.387(2)
C23 C24 1.393(2)
C24 C25 1.384(3)
C24 H24 0.9300
C25 C26 1.388(3)
C25 H25 0.9300
C26 C27 1.377(3)
C26 H26 0.9300
C27 C28 1.388(2)
C27 H27 0.9300
C28 H28 0.9300
C29 C34 1.394(2)
C29 C30 1.396(2)
C30 C31 1.388(3)
C30 H30 0.9300
C31 C32 1.384(3)
C31 H31 0.9300
C32 C33 1.382(3)
C32 H32 0.9300
C33 C34 1.392(3)
C33 H33 0.9300
C34 H34 0.9300
C35 C36 1.390(2)
C35 C40 1.397(2)
C36 C37 1.391(3)
C36 H36 0.9300
C37 C38 1.380(3)
C37 H37 0.9300
C38 C39 1.388(3)
C38 H38 0.9300
C39 C40 1.383(2)
C39 H39 0.9300
C40 H40 0.9300
C41 C43 1.525(3)
C41 C44 1.527(3)
C41 C42 1.532(3)
C42 H42A 0.9600
C42 H42B 0.9600
C42 H42C 0.9600
C43 H43A 0.9600
C43 H43B 0.9600
C43 H43C 0.9600
C44 H44A 0.9600
C44 H44B 0.9600
C44 H44C 0.9600
C45 C50 1.388(4)
C45 C46 1.392(4)
C45 C51 1.509(4)
C46 C47 1.382(4)
C46 H46 0.9300
C47 C48 1.375(4)
C47 H47 0.9300
C48 C49 1.383(4)
C48 H48 0.9300
C49 C50 1.380(4)
C49 H49 0.9300
C50 H50 0.9300
C51 H51A 0.9600
C51 H51B 0.9600
C51 H51C 0.9600
